data_4081494
loop_
_publ_author_name
'Dwadnia, Nejib'
'Allouch, Fatima'
'Pirio, Nadine'
'Roger, Julien'
'Cattey, H\'el\`ene'
'Fournier, Sophie'
'Penouilh, Marie-Jos\'ee'
'Devillers, Charles H.'
'Lucas, Dominique'
'Naoufal, Daoud'
'Ben Salem, Ridha'
'Hierso, Jean-Cyrille'

_publ_section_title
;
 Aminomethyl-Substituted Ferrocenes and Derivatives: Straightforward
 Synthetic Routes, Structural Characterization, and Electrochemical
 Analysis
;
_journal_issue 20
_journal_name_full Organometallics
_journal_page_first 5784
_journal_paper_doi 10.1021/om400317s
_journal_volume 32
_journal_year 2013
_chemical_formula_moiety 'C40 H40 Fe N2'
_chemical_formula_sum 'C40 H40 Fe N2'
_chemical_formula_weight 604.59
_space_group_IT_number 2
_symmetry_cell_setting triclinic
_symmetry_space_group_name_Hall '-P 1'
_symmetry_space_group_name_H-M 'P -1'
_atom_sites_solution_hydrogens geom
_atom_sites_solution_primary direct
_atom_sites_solution_secondary difmap
_audit_creation_method SHELXL-97
_cell_angle_alpha 100.5910(10)
_cell_angle_beta 94.3435(11)
_cell_angle_gamma 110.4241(12)
_cell_formula_units_Z 3
_cell_length_a 10.6456(2)
_cell_length_b 13.2667(3)
_cell_length_c 18.3268(5)
_cell_measurement_reflns_used 23028
_cell_measurement_temperature 115(2)
_cell_measurement_theta_max 27.485
_cell_measurement_theta_min 0.998
_cell_volume 2356.65(10)
_computing_cell_refinement 'DENZO-SMN (Otwinowski & Minor, 1997)'
_computing_data_collection 'KappaCCD Server Software (Nonius,1997)'
_computing_data_reduction 'DENZO-SMN (Otwinowski & Minor, 1997)'
_computing_molecular_graphics 'ORTEPIII (Burnett, 1996)'
_computing_publication_material 'SHELXL97 and WinGX (Farrugia, 1999)'
_computing_structure_refinement 'SHELXL-97 (Sheldrick, 1997)'
_computing_structure_solution 'SIR92 (Altomare, 1993)'
_diffrn_ambient_temperature 115(2)
_diffrn_measured_fraction_theta_full 0.987
_diffrn_measured_fraction_theta_max 0.987
_diffrn_measurement_device_type KappaCCD
_diffrn_measurement_method '\f scans (\k = 0) + additional \w scans'
_diffrn_radiation_monochromator graphite
_diffrn_radiation_source 'fine-focus sealed tube'
_diffrn_radiation_type MoK\a
_diffrn_radiation_wavelength 0.71073
_diffrn_reflns_av_R_equivalents 0.0233
_diffrn_reflns_av_sigmaI/netI 0.0320
_diffrn_reflns_limit_h_max 13
_diffrn_reflns_limit_h_min -13
_diffrn_reflns_limit_k_max 17
_diffrn_reflns_limit_k_min -17
_diffrn_reflns_limit_l_max 23
_diffrn_reflns_limit_l_min -23
_diffrn_reflns_number 19768
_diffrn_reflns_theta_full 27.44
_diffrn_reflns_theta_max 27.44
_diffrn_reflns_theta_min 3.30
_diffrn_standards_number 0
_exptl_absorpt_coefficient_mu 0.511
_exptl_absorpt_correction_type none
_exptl_crystal_colour red
_exptl_crystal_density_diffrn 1.278
_exptl_crystal_density_method 'not measured'
_exptl_crystal_description prism
_exptl_crystal_F_000 960
_exptl_crystal_size_max 0.20
_exptl_crystal_size_mid 0.18
_exptl_crystal_size_min 0.15
_refine_diff_density_max 0.571
_refine_diff_density_min -1.031
_refine_diff_density_rms 0.059
_refine_ls_extinction_method none
_refine_ls_goodness_of_fit_ref 1.073
_refine_ls_hydrogen_treatment noref
_refine_ls_matrix_type full
_refine_ls_number_parameters 583
_refine_ls_number_reflns 10623
_refine_ls_number_restraints 0
_refine_ls_restrained_S_all 1.073
_refine_ls_R_factor_all 0.0534
_refine_ls_R_factor_gt 0.0432
_refine_ls_shift/su_max 0.000
_refine_ls_shift/su_mean 0.000
_refine_ls_structure_factor_coef Fsqd
_refine_ls_weighting_details 'calc w=1/[\s^2^(Fo^2^)+(0.0327P)^2^+2.5183P] where P=(Fo^2^+2Fc^2^)/3'
_refine_ls_weighting_scheme calc
_refine_ls_wR_factor_gt 0.0992
_refine_ls_wR_factor_ref 0.1065
_reflns_number_gt 9168
_reflns_number_total 10623
_reflns_threshold_expression >2sigma(I)
_cod_data_source_file om400317s_si_002.cif
_cod_data_source_block 1106jc30_compound4
_cod_original_cell_volume 2356.65(9)
_cod_database_code 4081494

loop_
_symmetry_equiv_pos_as_xyz
'x, y, z'
'-x, -y, -z'

loop_
_atom_site_label
_atom_site_type_symbol
_atom_site_fract_x
_atom_site_fract_y
_atom_site_fract_z
_atom_site_U_iso_or_equiv
_atom_site_adp_type
_atom_site_occupancy
_atom_site_symmetry_multiplicity
_atom_site_calc_flag
_atom_site_refinement_flags
Fe1 Fe 0.44120(3) 0.22159(2) 0.887776(15) 0.01864(7) Uani 1 1 d .
N1 N 0.13632(16) -0.12264(13) 0.79476(9) 0.0208(3) Uani 1 1 d .
N2 N 0.23696(16) 0.35979(13) 0.72991(9) 0.0195(3) Uani 1 1 d .
C1 C 0.31164(19) 0.05955(15) 0.86662(11) 0.0210(4) Uani 1 1 d .
C2 C 0.2691(2) 0.12716(16) 0.92180(11) 0.0238(4) Uani 1 1 d .
H2 H 0.1861 0.1359 0.9179 0.029 Uiso 1 1 calc R
C3 C 0.3765(2) 0.17891(17) 0.98393(12) 0.0273(4) Uani 1 1 d .
H3 H 0.3756 0.2272 1.0274 0.033 Uiso 1 1 calc R
C4 C 0.4849(2) 0.14380(17) 0.96766(12) 0.0267(4) Uani 1 1 d .
H4 H 0.5673 0.1650 0.9986 0.032 Uiso 1 1 calc R
C5 C 0.4454(2) 0.07058(16) 0.89579(12) 0.0238(4) Uani 1 1 d .
H5 H 0.4978 0.0356 0.8717 0.029 Uiso 1 1 calc R
C6 C 0.38999(18) 0.31119(15) 0.81863(10) 0.0190(4) Uani 1 1 d .
C7 C 0.4588(2) 0.38071(15) 0.88996(11) 0.0230(4) Uani 1 1 d .
H7 H 0.4241 0.4229 0.9228 0.028 Uiso 1 1 calc R
C8 C 0.5894(2) 0.37463(17) 0.90244(12) 0.0279(4) Uani 1 1 d .
H8 H 0.6546 0.4120 0.9447 0.033 Uiso 1 1 calc R
C9 C 0.6028(2) 0.30160(18) 0.83907(13) 0.0281(4) Uani 1 1 d .
H9 H 0.6781 0.2826 0.8326 0.034 Uiso 1 1 calc R
C10 C 0.4805(2) 0.26259(17) 0.78716(11) 0.0231(4) Uani 1 1 d .
H10 H 0.4624 0.2139 0.7407 0.028 Uiso 1 1 calc R
C11 C 0.2304(2) -0.01175(16) 0.79219(11) 0.0227(4) Uani 1 1 d .
H11A H 0.1785 0.0266 0.7716 0.027 Uiso 1 1 calc R
H11B H 0.2930 -0.0200 0.7579 0.027 Uiso 1 1 calc R
C12 C 0.03079(19) -0.11796(16) 0.84048(11) 0.0229(4) Uani 1 1 d .
H12A H 0.0014 -0.0592 0.8317 0.027 Uiso 1 1 calc R
H12B H 0.0684 -0.1007 0.8932 0.027 Uiso 1 1 calc R
C13 C -0.09061(19) -0.22576(15) 0.82282(11) 0.0212(4) Uani 1 1 d .
C14 C -0.1629(2) -0.26081(17) 0.87954(12) 0.0244(4) Uani 1 1 d .
H14 H -0.1364 -0.2174 0.9281 0.029 Uiso 1 1 calc R
C15 C -0.2739(2) -0.35959(17) 0.86466(12) 0.0275(4) Uani 1 1 d .
H15 H -0.3214 -0.3816 0.9031 0.033 Uiso 1 1 calc R
C16 C -0.3140(2) -0.42550(17) 0.79269(13) 0.0270(4) Uani 1 1 d .
H16 H -0.3871 -0.4924 0.7828 0.032 Uiso 1 1 calc R
C17 C -0.2441(2) -0.39077(17) 0.73567(12) 0.0276(4) Uani 1 1 d .
H17 H -0.2713 -0.4343 0.6871 0.033 Uiso 1 1 calc R
C18 C -0.1338(2) -0.29158(17) 0.75017(11) 0.0255(4) Uani 1 1 d .
H18 H -0.0884 -0.2689 0.7112 0.031 Uiso 1 1 calc R
C19 C 0.2056(2) -0.19219(16) 0.81798(11) 0.0232(4) Uani 1 1 d .
H19A H 0.1388 -0.2585 0.8269 0.028 Uiso 1 1 calc R
H19B H 0.2658 -0.1528 0.8649 0.028 Uiso 1 1 calc R
C20 C 0.2868(2) -0.22451(16) 0.76016(13) 0.0273(4) Uani 1 1 d .
C21 C 0.2380(3) -0.2515(2) 0.68413(15) 0.0437(6) Uani 1 1 d .
H21 H 0.1563 -0.2459 0.6680 0.052 Uiso 1 1 calc R
C22 C 0.3103(3) -0.2870(3) 0.63166(17) 0.0572(8) Uani 1 1 d .
H22 H 0.2766 -0.3050 0.5807 0.069 Uiso 1 1 calc R
C23 C 0.4317(3) -0.2955(2) 0.65498(19) 0.0513(8) Uani 1 1 d .
H23 H 0.4795 -0.3198 0.6199 0.062 Uiso 1 1 calc R
C24 C 0.4819(2) -0.26800(19) 0.73021(18) 0.0419(6) Uani 1 1 d .
H24 H 0.5639 -0.2735 0.7460 0.050 Uiso 1 1 calc R
C25 C 0.4105(2) -0.23205(17) 0.78280(15) 0.0324(5) Uani 1 1 d .
H25 H 0.4456 -0.2128 0.8336 0.039 Uiso 1 1 calc R
C26 C 0.24851(18) 0.29154(15) 0.78310(11) 0.0200(4) Uani 1 1 d .
H26A H 0.2062 0.2146 0.7570 0.024 Uiso 1 1 calc R
H26B H 0.1968 0.3036 0.8229 0.024 Uiso 1 1 calc R
C27 C 0.28086(19) 0.47766(15) 0.76558(11) 0.0202(4) Uani 1 1 d .
H27A H 0.2854 0.5194 0.7269 0.024 Uiso 1 1 calc R
H27B H 0.3711 0.5024 0.7938 0.024 Uiso 1 1 calc R
C28 C 0.18591(19) 0.50055(15) 0.81758(11) 0.0204(4) Uani 1 1 d .
C29 C 0.0476(2) 0.46480(16) 0.79118(12) 0.0244(4) Uani 1 1 d .
H29 H 0.0145 0.4252 0.7419 0.029 Uiso 1 1 calc R
C30 C -0.0413(2) 0.48742(17) 0.83725(13) 0.0280(4) Uani 1 1 d .
H30 H -0.1332 0.4631 0.8188 0.034 Uiso 1 1 calc R
C31 C 0.0070(2) 0.54629(18) 0.91089(12) 0.0292(4) Uani 1 1 d .
H31 H -0.0522 0.5616 0.9420 0.035 Uiso 1 1 calc R
C32 C 0.1437(2) 0.58205(19) 0.93781(12) 0.0312(5) Uani 1 1 d .
H32 H 0.1764 0.6214 0.9872 0.037 Uiso 1 1 calc R
C33 C 0.2325(2) 0.55951(17) 0.89151(11) 0.0253(4) Uani 1 1 d .
H33 H 0.3243 0.5842 0.9102 0.030 Uiso 1 1 calc R
C34 C 0.3063(2) 0.34417(17) 0.66526(11) 0.0231(4) Uani 1 1 d .
H34A H 0.2984 0.2677 0.6523 0.028 Uiso 1 1 calc R
H34B H 0.4019 0.3897 0.6791 0.028 Uiso 1 1 calc R
C35 C 0.2498(2) 0.37313(16) 0.59685(11) 0.0236(4) Uani 1 1 d .
C36 C 0.1163(2) 0.36662(17) 0.58474(12) 0.0275(4) Uani 1 1 d .
H36 H 0.0602 0.3471 0.6204 0.033 Uiso 1 1 calc R
C37 C 0.0658(2) 0.38896(18) 0.51968(12) 0.0318(5) Uani 1 1 d .
H37 H -0.0233 0.3853 0.5126 0.038 Uiso 1 1 calc R
C38 C 0.1475(3) 0.41661(19) 0.46552(13) 0.0351(5) Uani 1 1 d .
H38 H 0.1139 0.4313 0.4220 0.042 Uiso 1 1 calc R
C39 C 0.2801(3) 0.42206(19) 0.47702(13) 0.0352(5) Uani 1 1 d .
H39 H 0.3353 0.4395 0.4406 0.042 Uiso 1 1 calc R
C40 C 0.3311(2) 0.40177(18) 0.54240(12) 0.0298(4) Uani 1 1 d .
H40 H 0.4209 0.4074 0.5499 0.036 Uiso 1 1 calc R
Fe2 Fe 0.0000 0.0000 0.5000 0.02404(10) Uani 1 2 d S
N3 N -0.22942(17) 0.03368(14) 0.68109(9) 0.0239(3) Uani 1 1 d .
C41 C -0.0875(2) -0.02269(17) 0.59478(11) 0.0255(4) Uani 1 1 d .
C42 C -0.0552(2) -0.11572(18) 0.56412(12) 0.0309(5) Uani 1 1 d .
H42 H -0.1165 -0.1882 0.5480 0.037 Uiso 1 1 calc R
C43 C 0.0864(2) -0.07890(19) 0.56231(13) 0.0338(5) Uani 1 1 d .
H43 H 0.1341 -0.1229 0.5446 0.041 Uiso 1 1 calc R
C44 C 0.1426(2) 0.03660(19) 0.59212(12) 0.0302(4) Uani 1 1 d .
H44 H 0.2336 0.0817 0.5978 0.036 Uiso 1 1 calc R
C45 C 0.0347(2) 0.07140(18) 0.61187(11) 0.0272(4) Uani 1 1 d .
H45 H 0.0430 0.1434 0.6324 0.033 Uiso 1 1 calc R
C46 C -0.2262(2) -0.02399(18) 0.60530(11) 0.0281(4) Uani 1 1 d .
H46A H -0.2559 0.0108 0.5689 0.034 Uiso 1 1 calc R
H46B H -0.2892 -0.0999 0.5960 0.034 Uiso 1 1 calc R
C47 C -0.3596(2) 0.04808(18) 0.68468(12) 0.0281(4) Uani 1 1 d .
H47A H -0.3697 0.0697 0.7367 0.034 Uiso 1 1 calc R
H47B H -0.4333 -0.0214 0.6622 0.034 Uiso 1 1 calc R
C48 C -0.3668(2) 0.13511(17) 0.64367(11) 0.0257(4) Uani 1 1 d .
C49 C -0.2620(2) 0.23824(19) 0.66132(14) 0.0345(5) Uani 1 1 d .
H49 H -0.1895 0.2523 0.6984 0.041 Uiso 1 1 calc R
C50 C -0.2640(2) 0.3201(2) 0.62473(15) 0.0375(5) Uani 1 1 d .
H50 H -0.1929 0.3883 0.6368 0.045 Uiso 1 1 calc R
C51 C -0.3717(3) 0.3002(2) 0.57020(14) 0.0395(5) Uani 1 1 d .
H51 H -0.3729 0.3546 0.5449 0.047 Uiso 1 1 calc R
C52 C -0.4776(3) 0.1993(2) 0.55344(15) 0.0444(6) Uani 1 1 d .
H52 H -0.5516 0.1866 0.5178 0.053 Uiso 1 1 calc R
C53 C -0.4746(2) 0.11663(19) 0.58924(13) 0.0348(5) Uani 1 1 d .
H53 H -0.5456 0.0483 0.5766 0.042 Uiso 1 1 calc R
C54 C -0.2016(2) -0.02378(17) 0.73726(11) 0.0267(4) Uani 1 1 d .
H54A H -0.1232 -0.0425 0.7278 0.032 Uiso 1 1 calc R
H54B H -0.2785 -0.0920 0.7329 0.032 Uiso 1 1 calc R
C55 C -0.17522(19) 0.04607(16) 0.81604(11) 0.0228(4) Uani 1 1 d .
C56 C -0.2316(2) 0.00027(17) 0.87393(12) 0.0253(4) Uani 1 1 d .
H56 H -0.2884 -0.0737 0.8638 0.030 Uiso 1 1 calc R
C57 C -0.2042(2) 0.06349(18) 0.94646(12) 0.0287(4) Uani 1 1 d .
H57 H -0.2423 0.0318 0.9847 0.034 Uiso 1 1 calc R
C58 C -0.1203(2) 0.17366(18) 0.96213(12) 0.0287(4) Uani 1 1 d .
H58 H -0.1015 0.2160 1.0109 0.034 Uiso 1 1 calc R
C59 C -0.0642(2) 0.22101(17) 0.90489(12) 0.0282(4) Uani 1 1 d .
H59 H -0.0085 0.2953 0.9152 0.034 Uiso 1 1 calc R
C60 C -0.0911(2) 0.15772(17) 0.83249(11) 0.0258(4) Uani 1 1 d .
H60 H -0.0529 0.1897 0.7944 0.031 Uiso 1 1 calc R

loop_
_atom_site_aniso_label
_atom_site_aniso_U_11
_atom_site_aniso_U_22
_atom_site_aniso_U_33
_atom_site_aniso_U_23
_atom_site_aniso_U_13
_atom_site_aniso_U_12
Fe1 0.01772(13) 0.01832(13) 0.02041(14) 0.00643(10) 0.00310(10) 0.00625(10)
N1 0.0193(8) 0.0181(8) 0.0252(8) 0.0067(6) 0.0041(6) 0.0061(6)
N2 0.0213(8) 0.0186(8) 0.0188(8) 0.0042(6) 0.0027(6) 0.0075(6)
C1 0.0222(9) 0.0169(8) 0.0246(10) 0.0086(7) 0.0060(7) 0.0055(7)
C2 0.0223(9) 0.0225(9) 0.0298(11) 0.0107(8) 0.0102(8) 0.0085(8)
C3 0.0358(11) 0.0241(10) 0.0211(10) 0.0064(8) 0.0088(8) 0.0084(9)
C4 0.0292(10) 0.0248(10) 0.0257(10) 0.0107(8) -0.0016(8) 0.0081(8)
C5 0.0242(10) 0.0216(9) 0.0291(10) 0.0097(8) 0.0046(8) 0.0107(8)
C6 0.0191(9) 0.0176(8) 0.0211(9) 0.0086(7) 0.0023(7) 0.0057(7)
C7 0.0260(10) 0.0157(8) 0.0247(10) 0.0051(7) -0.0001(8) 0.0052(7)
C8 0.0219(10) 0.0236(10) 0.0315(11) 0.0118(8) -0.0056(8) -0.0005(8)
C9 0.0191(9) 0.0334(11) 0.0374(12) 0.0192(9) 0.0084(8) 0.0098(8)
C10 0.0236(9) 0.0266(10) 0.0232(10) 0.0107(8) 0.0088(7) 0.0106(8)
C11 0.0249(9) 0.0203(9) 0.0223(10) 0.0081(7) 0.0041(7) 0.0059(8)
C12 0.0226(9) 0.0218(9) 0.0251(10) 0.0055(7) 0.0052(7) 0.0089(8)
C13 0.0202(9) 0.0196(9) 0.0259(10) 0.0065(7) 0.0037(7) 0.0089(7)
C14 0.0237(9) 0.0253(10) 0.0260(10) 0.0056(8) 0.0061(8) 0.0109(8)
C15 0.0268(10) 0.0263(10) 0.0346(11) 0.0122(9) 0.0124(8) 0.0120(8)
C16 0.0177(9) 0.0220(10) 0.0402(12) 0.0082(8) 0.0019(8) 0.0060(8)
C17 0.0252(10) 0.0255(10) 0.0284(11) 0.0034(8) -0.0010(8) 0.0074(8)
C18 0.0250(10) 0.0281(10) 0.0236(10) 0.0075(8) 0.0038(8) 0.0091(8)
C19 0.0230(9) 0.0201(9) 0.0272(10) 0.0065(8) 0.0035(8) 0.0082(8)
C20 0.0243(10) 0.0185(9) 0.0370(12) 0.0032(8) 0.0080(8) 0.0063(8)
C21 0.0305(12) 0.0542(16) 0.0376(14) -0.0070(11) 0.0051(10) 0.0138(11)
C22 0.0434(15) 0.0672(19) 0.0448(16) -0.0143(14) 0.0151(12) 0.0125(14)
C23 0.0452(15) 0.0304(13) 0.075(2) -0.0006(13) 0.0346(15) 0.0118(11)
C24 0.0309(12) 0.0244(11) 0.080(2) 0.0207(12) 0.0262(12) 0.0140(9)
C25 0.0269(10) 0.0214(10) 0.0526(14) 0.0149(10) 0.0107(10) 0.0092(8)
C26 0.0191(9) 0.0181(9) 0.0206(9) 0.0047(7) 0.0016(7) 0.0045(7)
C27 0.0193(9) 0.0180(9) 0.0222(9) 0.0041(7) 0.0027(7) 0.0061(7)
C28 0.0211(9) 0.0168(8) 0.0249(10) 0.0066(7) 0.0042(7) 0.0078(7)
C29 0.0222(9) 0.0228(9) 0.0256(10) 0.0032(8) 0.0026(8) 0.0065(8)
C30 0.0218(10) 0.0282(10) 0.0374(12) 0.0103(9) 0.0078(8) 0.0113(8)
C31 0.0362(11) 0.0334(11) 0.0295(11) 0.0128(9) 0.0131(9) 0.0223(10)
C32 0.0417(12) 0.0370(12) 0.0218(10) 0.0043(9) 0.0027(9) 0.0246(10)
C33 0.0269(10) 0.0268(10) 0.0241(10) 0.0033(8) -0.0019(8) 0.0147(8)
C34 0.0237(9) 0.0264(10) 0.0207(9) 0.0046(7) 0.0042(7) 0.0113(8)
C35 0.0286(10) 0.0217(9) 0.0204(9) 0.0030(7) 0.0028(8) 0.0104(8)
C36 0.0319(11) 0.0310(11) 0.0226(10) 0.0051(8) 0.0038(8) 0.0158(9)
C37 0.0365(12) 0.0330(11) 0.0301(11) 0.0054(9) -0.0007(9) 0.0202(10)
C38 0.0497(14) 0.0329(12) 0.0262(11) 0.0111(9) 0.0004(10) 0.0186(11)
C39 0.0436(13) 0.0342(12) 0.0276(11) 0.0122(9) 0.0098(10) 0.0107(10)
C40 0.0294(11) 0.0306(11) 0.0291(11) 0.0088(9) 0.0060(8) 0.0092(9)
Fe2 0.0275(2) 0.0238(2) 0.0211(2) 0.00267(15) 0.00457(16) 0.01086(17)
N3 0.0255(8) 0.0272(9) 0.0194(8) 0.0039(7) 0.0049(6) 0.0107(7)
C41 0.0299(10) 0.0271(10) 0.0178(9) 0.0031(8) 0.0051(8) 0.0093(8)
C42 0.0403(12) 0.0262(10) 0.0275(11) 0.0071(8) 0.0069(9) 0.0130(9)
C43 0.0436(13) 0.0364(12) 0.0302(11) 0.0093(9) 0.0065(10) 0.0245(11)
C44 0.0279(10) 0.0381(12) 0.0248(10) 0.0050(9) 0.0023(8) 0.0138(9)
C45 0.0279(10) 0.0298(11) 0.0216(10) 0.0016(8) 0.0012(8) 0.0107(9)
C46 0.0286(10) 0.0305(11) 0.0218(10) 0.0022(8) 0.0027(8) 0.0087(9)
C47 0.0248(10) 0.0327(11) 0.0247(10) 0.0057(8) 0.0051(8) 0.0081(9)
C48 0.0237(10) 0.0309(11) 0.0238(10) 0.0029(8) 0.0051(8) 0.0129(8)
C49 0.0291(11) 0.0338(12) 0.0374(13) 0.0074(10) -0.0043(9) 0.0100(9)
C50 0.0319(12) 0.0302(12) 0.0498(15) 0.0091(10) 0.0026(10) 0.0114(10)
C51 0.0474(14) 0.0406(13) 0.0392(13) 0.0138(11) 0.0064(11) 0.0247(12)
C52 0.0453(14) 0.0483(15) 0.0381(14) 0.0046(11) -0.0129(11) 0.0219(12)
C53 0.0296(11) 0.0322(12) 0.0370(13) 0.0014(9) -0.0059(9) 0.0099(9)
C54 0.0330(11) 0.0245(10) 0.0235(10) 0.0059(8) 0.0068(8) 0.0109(8)
C55 0.0222(9) 0.0248(10) 0.0225(10) 0.0040(8) 0.0020(7) 0.0112(8)
C56 0.0277(10) 0.0223(9) 0.0277(10) 0.0076(8) 0.0051(8) 0.0103(8)
C57 0.0365(11) 0.0307(11) 0.0244(10) 0.0119(8) 0.0084(8) 0.0156(9)
C58 0.0385(12) 0.0295(11) 0.0204(10) 0.0034(8) 0.0019(8) 0.0172(9)
C59 0.0296(11) 0.0239(10) 0.0278(11) 0.0049(8) -0.0001(8) 0.0073(8)
C60 0.0231(9) 0.0294(10) 0.0231(10) 0.0082(8) 0.0033(8) 0.0065(8)

loop_
_atom_type_symbol
_atom_type_description
_atom_type_scat_dispersion_real
_atom_type_scat_dispersion_imag
_atom_type_scat_source
C C 0.0033 0.0016 'International Tables Vol C Tables 4.2.6.8 and 6.1.1.4'
H H 0.0000 0.0000 'International Tables Vol C Tables 4.2.6.8 and 6.1.1.4'
N N 0.0061 0.0033 'International Tables Vol C Tables 4.2.6.8 and 6.1.1.4'
Fe Fe 0.3463 0.8444 'International Tables Vol C Tables 4.2.6.8 and 6.1.1.4'

loop_
_geom_angle_atom_site_label_1
_geom_angle_atom_site_label_2
_geom_angle_atom_site_label_3
_geom_angle
_geom_angle_site_symmetry_1
_geom_angle_site_symmetry_3
C2 Fe1 C3 40.94(8) . .
C2 Fe1 C8 146.58(9) . .
C3 Fe1 C8 115.33(9) . .
C2 Fe1 C7 115.02(8) . .
C3 Fe1 C7 109.73(8) . .
C8 Fe1 C7 40.77(8) . .
C2 Fe1 C9 171.92(9) . .
C3 Fe1 C9 146.19(9) . .
C8 Fe1 C9 40.59(9) . .
C7 Fe1 C9 68.48(8) . .
C2 Fe1 C10 132.54(8) . .
C3 Fe1 C10 172.48(8) . .
C8 Fe1 C10 68.35(8) . .
C7 Fe1 C10 68.36(8) . .
C9 Fe1 C10 40.71(8) . .
C2 Fe1 C5 68.42(8) . .
C3 Fe1 C5 68.21(8) . .
C8 Fe1 C5 132.99(8) . .
C7 Fe1 C5 172.66(8) . .
C9 Fe1 C5 109.03(8) . .
C10 Fe1 C5 114.62(8) . .
C2 Fe1 C4 68.53(8) . .
C3 Fe1 C4 40.52(8) . .
C8 Fe1 C4 109.61(8) . .
C7 Fe1 C4 133.52(8) . .
C9 Fe1 C4 114.91(8) . .
C10 Fe1 C4 145.90(8) . .
C5 Fe1 C4 40.49(8) . .
C2 Fe1 C1 40.93(8) . .
C3 Fe1 C1 68.85(8) . .
C8 Fe1 C1 171.95(8) . .
C7 Fe1 C1 145.91(8) . .
C9 Fe1 C1 132.27(9) . .
C10 Fe1 C1 108.37(8) . .
C5 Fe1 C1 40.78(8) . .
C4 Fe1 C1 68.67(8) . .
C2 Fe1 C6 108.59(8) . .
C3 Fe1 C6 133.01(8) . .
C8 Fe1 C6 68.78(8) . .
C7 Fe1 C6 40.74(7) . .
C9 Fe1 C6 68.89(8) . .
C10 Fe1 C6 40.93(7) . .
C5 Fe1 C6 145.71(8) . .
C4 Fe1 C6 172.64(8) . .
C1 Fe1 C6 113.97(8) . .
C12 N1 C19 111.35(15) . .
C12 N1 C11 112.11(15) . .
C19 N1 C11 113.09(15) . .
C34 N2 C27 110.47(15) . .
C34 N2 C26 112.89(15) . .
C27 N2 C26 113.21(15) . .
C5 C1 C2 107.06(17) . .
C5 C1 C11 126.14(17) . .
C2 C1 C11 126.80(18) . .
C5 C1 Fe1 69.51(11) . .
C2 C1 Fe1 69.12(11) . .
C11 C1 Fe1 127.25(13) . .
C3 C2 C1 108.13(17) . .
C3 C2 Fe1 69.59(11) . .
C1 C2 Fe1 69.95(11) . .
C3 C2 H2 125.9 . .
C1 C2 H2 125.9 . .
Fe1 C2 H2 126.1 . .
C4 C3 C2 108.12(18) . .
C4 C3 Fe1 70.06(11) . .
C2 C3 Fe1 69.48(11) . .
C4 C3 H3 125.9 . .
C2 C3 H3 125.9 . .
Fe1 C3 H3 126.1 . .
C3 C4 C5 108.00(18) . .
C3 C4 Fe1 69.42(11) . .
C5 C4 Fe1 69.71(11) . .
C3 C4 H4 126.0 . .
C5 C4 H4 126.0 . .
Fe1 C4 H4 126.4 . .
C4 C5 C1 108.70(17) . .
C4 C5 Fe1 69.81(11) . .
C1 C5 Fe1 69.71(10) . .
C4 C5 H5 125.7 . .
C1 C5 H5 125.7 . .
Fe1 C5 H5 126.4 . .
C7 C6 C10 107.02(16) . .
C7 C6 C26 126.65(17) . .
C10 C6 C26 126.33(17) . .
C7 C6 Fe1 69.33(10) . .
C10 C6 Fe1 69.36(10) . .
C26 C6 Fe1 126.02(13) . .
C8 C7 C6 108.53(18) . .
C8 C7 Fe1 69.60(11) . .
C6 C7 Fe1 69.93(10) . .
C8 C7 H7 125.7 . .
C6 C7 H7 125.7 . .
Fe1 C7 H7 126.3 . .
C9 C8 C7 108.08(18) . .
C9 C8 Fe1 69.75(12) . .
C7 C8 Fe1 69.63(11) . .
C9 C8 H8 126.0 . .
C7 C8 H8 126.0 . .
Fe1 C8 H8 126.2 . .
C8 C9 C10 107.93(18) . .
C8 C9 Fe1 69.65(12) . .
C10 C9 Fe1 69.72(11) . .
C8 C9 H9 126.0 . .
C10 C9 H9 126.0 . .
Fe1 C9 H9 126.2 . .
C9 C10 C6 108.43(18) . .
C9 C10 Fe1 69.56(11) . .
C6 C10 Fe1 69.72(10) . .
C9 C10 H10 125.8 . .
C6 C10 H10 125.8 . .
Fe1 C10 H10 126.5 . .
N1 C11 C1 115.48(15) . .
N1 C11 H11A 108.4 . .
C1 C11 H11A 108.4 . .
N1 C11 H11B 108.4 . .
C1 C11 H11B 108.4 . .
H11A C11 H11B 107.5 . .
N1 C12 C13 112.20(16) . .
N1 C12 H12A 109.2 . .
C13 C12 H12A 109.2 . .
N1 C12 H12B 109.2 . .
C13 C12 H12B 109.2 . .
H12A C12 H12B 107.9 . .
C14 C13 C18 118.33(18) . .
C14 C13 C12 120.10(18) . .
C18 C13 C12 121.57(18) . .
C15 C14 C13 121.01(19) . .
C15 C14 H14 119.5 . .
C13 C14 H14 119.5 . .
C16 C15 C14 120.17(19) . .
C16 C15 H15 119.9 . .
C14 C15 H15 119.9 . .
C17 C16 C15 119.33(19) . .
C17 C16 H16 120.3 . .
C15 C16 H16 120.3 . .
C16 C17 C18 120.7(2) . .
C16 C17 H17 119.7 . .
C18 C17 H17 119.7 . .
C17 C18 C13 120.45(19) . .
C17 C18 H18 119.8 . .
C13 C18 H18 119.8 . .
N1 C19 C20 112.74(17) . .
N1 C19 H19A 109.0 . .
C20 C19 H19A 109.0 . .
N1 C19 H19B 109.0 . .
C20 C19 H19B 109.0 . .
H19A C19 H19B 107.8 . .
C21 C20 C25 118.6(2) . .
C21 C20 C19 121.15(19) . .
C25 C20 C19 120.2(2) . .
C20 C21 C22 120.6(3) . .
C20 C21 H21 119.7 . .
C22 C21 H21 119.7 . .
C23 C22 C21 120.2(3) . .
C23 C22 H22 119.9 . .
C21 C22 H22 119.9 . .
C24 C23 C22 119.8(2) . .
C24 C23 H23 120.1 . .
C22 C23 H23 120.1 . .
C23 C24 C25 120.2(2) . .
C23 C24 H24 119.9 . .
C25 C24 H24 119.9 . .
C24 C25 C20 120.6(2) . .
C24 C25 H25 119.7 . .
C20 C25 H25 119.7 . .
N2 C26 C6 116.55(15) . .
N2 C26 H26A 108.2 . .
C6 C26 H26A 108.2 . .
N2 C26 H26B 108.2 . .
C6 C26 H26B 108.2 . .
H26A C26 H26B 107.3 . .
N2 C27 C28 112.08(15) . .
N2 C27 H27A 109.2 . .
C28 C27 H27A 109.2 . .
N2 C27 H27B 109.2 . .
C28 C27 H27B 109.2 . .
H27A C27 H27B 107.9 . .
C33 C28 C29 118.17(18) . .
C33 C28 C27 121.86(17) . .
C29 C28 C27 119.94(17) . .
C30 C29 C28 121.10(19) . .
C30 C29 H29 119.5 . .
C28 C29 H29 119.5 . .
C31 C30 C29 119.88(19) . .
C31 C30 H30 120.1 . .
C29 C30 H30 120.1 . .
C32 C31 C30 119.63(19) . .
C32 C31 H31 120.2 . .
C30 C31 H31 120.2 . .
C31 C32 C33 120.3(2) . .
C31 C32 H32 119.8 . .
C33 C32 H32 119.8 . .
C32 C33 C28 120.87(19) . .
C32 C33 H33 119.6 . .
C28 C33 H33 119.6 . .
N2 C34 C35 113.11(16) . .
N2 C34 H34A 109.0 . .
C35 C34 H34A 109.0 . .
N2 C34 H34B 109.0 . .
C35 C34 H34B 109.0 . .
H34A C34 H34B 107.8 . .
C40 C35 C36 118.43(19) . .
C40 C35 C34 119.38(18) . .
C36 C35 C34 122.11(18) . .
C35 C36 C37 120.7(2) . .
C35 C36 H36 119.6 . .
C37 C36 H36 119.6 . .
C38 C37 C36 120.3(2) . .
C38 C37 H37 119.8 . .
C36 C37 H37 119.8 . .
C37 C38 C39 119.1(2) . .
C37 C38 H38 120.4 . .
C39 C38 H38 120.4 . .
C38 C39 C40 120.5(2) . .
C38 C39 H39 119.7 . .
C40 C39 H39 119.7 . .
C39 C40 C35 120.9(2) . .
C39 C40 H40 119.6 . .
C35 C40 H40 119.6 . .
C45 Fe2 C45 180.0 . 2_556
C45 Fe2 C44 40.88(8) . .
C45 Fe2 C44 139.12(8) 2_556 .
C45 Fe2 C44 139.12(8) . 2_556
C45 Fe2 C44 40.88(8) 2_556 2_556
C44 Fe2 C44 180.0 . 2_556
C45 Fe2 C43 68.38(9) . .
C45 Fe2 C43 111.62(9) 2_556 .
C44 Fe2 C43 40.48(9) . .
C44 Fe2 C43 139.52(9) 2_556 .
C45 Fe2 C43 111.62(9) . 2_556
C45 Fe2 C43 68.38(9) 2_556 2_556
C44 Fe2 C43 139.52(9) . 2_556
C44 Fe2 C43 40.48(9) 2_556 2_556
C43 Fe2 C43 180.00(10) . 2_556
C45 Fe2 C41 40.51(8) . .
C45 Fe2 C41 139.49(8) 2_556 .
C44 Fe2 C41 68.40(8) . .
C44 Fe2 C41 111.60(8) 2_556 .
C43 Fe2 C41 68.32(9) . .
C43 Fe2 C41 111.68(9) 2_556 .
C45 Fe2 C41 139.49(8) . 2_556
C45 Fe2 C41 40.51(8) 2_556 2_556
C44 Fe2 C41 111.60(8) . 2_556
C44 Fe2 C41 68.40(8) 2_556 2_556
C43 Fe2 C41 111.68(9) . 2_556
C43 Fe2 C41 68.32(9) 2_556 2_556
C41 Fe2 C41 180.0 . 2_556
C45 Fe2 C42 68.12(9) . .
C45 Fe2 C42 111.88(9) 2_556 .
C44 Fe2 C42 68.06(9) . .
C44 Fe2 C42 111.94(9) 2_556 .
C43 Fe2 C42 40.46(9) . .
C43 Fe2 C42 139.54(9) 2_556 .
C41 Fe2 C42 40.56(8) . .
C41 Fe2 C42 139.44(8) 2_556 .
C45 Fe2 C42 111.88(9) . 2_556
C45 Fe2 C42 68.12(9) 2_556 2_556
C44 Fe2 C42 111.94(9) . 2_556
C44 Fe2 C42 68.06(9) 2_556 2_556
C43 Fe2 C42 139.54(9) . 2_556
C43 Fe2 C42 40.46(9) 2_556 2_556
C41 Fe2 C42 139.44(8) . 2_556
C41 Fe2 C42 40.56(8) 2_556 2_556
C42 Fe2 C42 180.000(1) . 2_556
C54 N3 C46 111.10(16) . .
C54 N3 C47 111.84(16) . .
C46 N3 C47 110.23(16) . .
C45 C41 C42 107.64(19) . .
C45 C41 C46 126.32(19) . .
C42 C41 C46 126.02(19) . .
C45 C41 Fe2 69.25(12) . .
C42 C41 Fe2 69.75(12) . .
C46 C41 Fe2 125.33(14) . .
C43 C42 C41 108.3(2) . .
C43 C42 Fe2 69.56(13) . .
C41 C42 Fe2 69.69(12) . .
C43 C42 H42 125.9 . .
C41 C42 H42 125.9 . .
Fe2 C42 H42 126.5 . .
C44 C43 C42 108.06(19) . .
C44 C43 Fe2 69.64(12) . .
C42 C43 Fe2 69.98(12) . .
C44 C43 H43 126.0 . .
C42 C43 H43 126.0 . .
Fe2 C43 H43 126.0 . .
C43 C44 C45 107.8(2) . .
C43 C44 Fe2 69.88(13) . .
C45 C44 Fe2 69.36(12) . .
C43 C44 H44 126.1 . .
C45 C44 H44 126.1 . .
Fe2 C44 H44 126.3 . .
C41 C45 C44 108.20(19) . .
C41 C45 Fe2 70.24(11) . .
C44 C45 Fe2 69.76(12) . .
C41 C45 H45 125.9 . .
C44 C45 H45 125.9 . .
Fe2 C45 H45 125.7 . .
N3 C46 C41 112.25(17) . .
N3 C46 H46A 109.2 . .
C41 C46 H46A 109.2 . .
N3 C46 H46B 109.2 . .
C41 C46 H46B 109.2 . .
H46A C46 H46B 107.9 . .
N3 C47 C48 110.46(16) . .
N3 C47 H47A 109.6 . .
C48 C47 H47A 109.6 . .
N3 C47 H47B 109.6 . .
C48 C47 H47B 109.6 . .
H47A C47 H47B 108.1 . .
C53 C48 C49 118.4(2) . .
C53 C48 C47 122.4(2) . .
C49 C48 C47 119.21(19) . .
C50 C49 C48 121.1(2) . .
C50 C49 H49 119.4 . .
C48 C49 H49 119.4 . .
C51 C50 C49 119.8(2) . .
C51 C50 H50 120.1 . .
C49 C50 H50 120.1 . .
C52 C51 C50 119.6(2) . .
C52 C51 H51 120.2 . .
C50 C51 H51 120.2 . .
C51 C52 C53 120.5(2) . .
C51 C52 H52 119.7 . .
C53 C52 H52 119.7 . .
C48 C53 C52 120.4(2) . .
C48 C53 H53 119.8 . .
C52 C53 H53 119.8 . .
N3 C54 C55 111.67(16) . .
N3 C54 H54A 109.3 . .
C55 C54 H54A 109.3 . .
N3 C54 H54B 109.3 . .
C55 C54 H54B 109.3 . .
H54A C54 H54B 107.9 . .
C56 C55 C60 118.60(18) . .
C56 C55 C54 120.81(18) . .
C60 C55 C54 120.58(18) . .
C57 C56 C55 120.78(19) . .
C57 C56 H56 119.6 . .
C55 C56 H56 119.6 . .
C58 C57 C56 120.10(19) . .
C58 C57 H57 119.9 . .
C56 C57 H57 119.9 . .
C57 C58 C59 119.90(19) . .
C57 C58 H58 120.1 . .
C59 C58 H58 120.1 . .
C60 C59 C58 120.0(2) . .
C60 C59 H59 120.0 . .
C58 C59 H59 120.0 . .
C59 C60 C55 120.63(19) . .
C59 C60 H60 119.7 . .
C55 C60 H60 119.7 . .

loop_
_geom_bond_atom_site_label_1
_geom_bond_atom_site_label_2
_geom_bond_distance
_geom_bond_site_symmetry_2
Fe1 C2 2.0425(19) .
Fe1 C3 2.044(2) .
Fe1 C8 2.045(2) .
Fe1 C7 2.0458(19) .
Fe1 C9 2.047(2) .
Fe1 C10 2.0488(19) .
Fe1 C5 2.0510(19) .
Fe1 C4 2.052(2) .
Fe1 C1 2.0536(19) .
Fe1 C6 2.0536(18) .
N1 C12 1.463(2) .
N1 C19 1.466(2) .
N1 C11 1.474(2) .
N2 C34 1.463(2) .
N2 C27 1.469(2) .
N2 C26 1.473(2) .
C1 C5 1.430(3) .
C1 C2 1.432(3) .
C1 C11 1.510(3) .
C2 C3 1.429(3) .
C2 H2 0.9300 .
C3 C4 1.418(3) .
C3 H3 0.9300 .
C4 C5 1.420(3) .
C4 H4 0.9300 .
C5 H5 0.9300 .
C6 C7 1.427(3) .
C6 C10 1.434(3) .
C6 C26 1.508(2) .
C7 C8 1.425(3) .
C7 H7 0.9300 .
C8 C9 1.420(3) .
C8 H8 0.9300 .
C9 C10 1.425(3) .
C9 H9 0.9300 .
C10 H10 0.9300 .
C11 H11A 0.9700 .
C11 H11B 0.9700 .
C12 C13 1.516(3) .
C12 H12A 0.9700 .
C12 H12B 0.9700 .
C13 C14 1.392(3) .
C13 C18 1.395(3) .
C14 C15 1.388(3) .
C14 H14 0.9300 .
C15 C16 1.385(3) .
C15 H15 0.9300 .
C16 C17 1.383(3) .
C16 H16 0.9300 .
C17 C18 1.388(3) .
C17 H17 0.9300 .
C18 H18 0.9300 .
C19 C20 1.511(3) .
C19 H19A 0.9700 .
C19 H19B 0.9700 .
C20 C21 1.384(3) .
C20 C25 1.393(3) .
C21 C22 1.392(3) .
C21 H21 0.9300 .
C22 C23 1.379(4) .
C22 H22 0.9300 .
C23 C24 1.374(4) .
C23 H23 0.9300 .
C24 C25 1.389(3) .
C24 H24 0.9300 .
C25 H25 0.9300 .
C26 H26A 0.9700 .
C26 H26B 0.9700 .
C27 C28 1.509(3) .
C27 H27A 0.9700 .
C27 H27B 0.9700 .
C28 C33 1.390(3) .
C28 C29 1.395(3) .
C29 C30 1.388(3) .
C29 H29 0.9300 .
C30 C31 1.387(3) .
C30 H30 0.9300 .
C31 C32 1.381(3) .
C31 H31 0.9300 .
C32 C33 1.388(3) .
C32 H32 0.9300 .
C33 H33 0.9300 .
C34 C35 1.518(3) .
C34 H34A 0.9700 .
C34 H34B 0.9700 .
C35 C40 1.389(3) .
C35 C36 1.390(3) .
C36 C37 1.394(3) .
C36 H36 0.9300 .
C37 C38 1.385(3) .
C37 H37 0.9300 .
C38 C39 1.385(3) .
C38 H38 0.9300 .
C39 C40 1.387(3) .
C39 H39 0.9300 .
C40 H40 0.9300 .
Fe2 C45 2.041(2) .
Fe2 C45 2.041(2) 2_556
Fe2 C44 2.046(2) .
Fe2 C44 2.046(2) 2_556
Fe2 C43 2.049(2) .
Fe2 C43 2.049(2) 2_556
Fe2 C41 2.054(2) .
Fe2 C41 2.054(2) 2_556
Fe2 C42 2.055(2) .
Fe2 C42 2.055(2) 2_556
N3 C54 1.459(3) .
N3 C46 1.466(3) .
N3 C47 1.468(3) .
C41 C45 1.418(3) .
C41 C42 1.424(3) .
C41 C46 1.498(3) .
C42 C43 1.419(3) .
C42 H42 0.9300 .
C43 C44 1.417(3) .
C43 H43 0.9300 .
C44 C45 1.427(3) .
C44 H44 0.9300 .
C45 H45 0.9300 .
C46 H46A 0.9700 .
C46 H46B 0.9700 .
C47 C48 1.508(3) .
C47 H47A 0.9700 .
C47 H47B 0.9700 .
C48 C53 1.383(3) .
C48 C49 1.392(3) .
C49 C50 1.382(3) .
C49 H49 0.9300 .
C50 C51 1.379(3) .
C50 H50 0.9300 .
C51 C52 1.378(4) .
C51 H51 0.9300 .
C52 C53 1.386(3) .
C52 H52 0.9300 .
C53 H53 0.9300 .
C54 C55 1.512(3) .
C54 H54A 0.9700 .
C54 H54B 0.9700 .
C55 C56 1.391(3) .
C55 C60 1.399(3) .
C56 C57 1.384(3) .
C56 H56 0.9300 .
C57 C58 1.383(3) .
C57 H57 0.9300 .
C58 C59 1.388(3) .
C58 H58 0.9300 .
C59 C60 1.383(3) .
C59 H59 0.9300 .
C60 H60 0.9300 .
